data_4105364
loop_
_publ_author_name
'Martyn P. Coles'
'Pedro J. Arag\'on-S\'aez'
'Sarah H. Oakley'
'Peter B. Hitchcock'
'Matthew G. Davidson'
'Zvonimir B. Maksi\'c'
'Robert Vianello'
'Ivo Leito'
'Ivari Kaljurand'
'David C. Apperley'

_publ_contact_author_address
;Department of Chemistry
University of Sussex
Falmer
Brighton BN1 9QJ
UK
;
_publ_contact_author_email m.p.coles@sussex.ac.uk
_publ_contact_author_name 'Martyn P. Coles'
_publ_section_title
;
 Superbasicity of a Bis-guanidino Compound with a Flexible Linker: A
 Theoretical and Experimental Study
;
_journal_name_full 'Journal of the American Chemical Society'
_journal_page_first 16858
_journal_page_last 16868
_journal_paper_doi 10.1021/ja906618g
_journal_volume 131
_journal_year 2009
_chemical_formula_sum 'C39 H47 B N6'
_chemical_formula_weight 610.64
_chemical_name_systematic
; 
 ? 
;
_space_group_IT_number 2
_symmetry_cell_setting triclinic
_symmetry_Int_Tables_number 2
_symmetry_space_group_name_Hall '-P 1'
_symmetry_space_group_name_H-M 'P -1'
_atom_sites_solution_hydrogens geom
_atom_sites_solution_primary direct
_atom_sites_solution_secondary difmap
_audit_creation_method SHELXL-97
_cell_angle_alpha 109.885(2)
_cell_angle_beta 100.387(2)
_cell_angle_gamma 99.863(4)
_cell_formula_units_Z 2
_cell_length_a 10.1740(5)
_cell_length_b 12.3770(7)
_cell_length_c 14.1950(8)
_cell_measurement_reflns_used 5904
_cell_measurement_temperature 50(2)
_cell_measurement_theta_max 30.14
_cell_measurement_theta_min 2.94
_cell_volume 1600.23(16)
_computing_cell_refinement 'HKL Scalepack (Otwinski & Minor, 1997)'
_computing_data_collection 'Collect (Nonius BV, 1997-2000)'
_computing_data_reduction 'HKL Denzo & Scalepack (Otwinski & Minor 1997)'
_computing_molecular_graphics 'Ortep-3 for Windows (Farrugia, 1997)'
_computing_publication_material 'WinGX publication routines (Farrugia, 1999)'
_computing_structure_refinement 'SHELXL-97 (Sheldrick, 1997)'
_computing_structure_solution 'SHELXS-97 (Sheldrick, 1990)'
_diffrn_ambient_temperature 50(2)
_diffrn_measured_fraction_theta_full 0.625
_diffrn_measured_fraction_theta_max 0.625
_diffrn_measurement_device_type 'Nonius Kappa CCD'
_diffrn_measurement_method ccd
_diffrn_radiation_monochromator graphite
_diffrn_radiation_source 'fine-focus sealed tube'
_diffrn_radiation_type MoK\a
_diffrn_radiation_wavelength 0.71073
_diffrn_reflns_av_R_equivalents 0.0471
_diffrn_reflns_av_sigmaI/netI 0.0736
_diffrn_reflns_limit_h_max 14
_diffrn_reflns_limit_h_min -14
_diffrn_reflns_limit_k_max 14
_diffrn_reflns_limit_k_min -16
_diffrn_reflns_limit_l_max 20
_diffrn_reflns_limit_l_min -20
_diffrn_reflns_number 9865
_diffrn_reflns_theta_full 30.14
_diffrn_reflns_theta_max 30.14
_diffrn_reflns_theta_min 2.94
_exptl_absorpt_coefficient_mu 0.075
_exptl_absorpt_correction_type none
_exptl_crystal_colour colourless
_exptl_crystal_density_diffrn 1.267
_exptl_crystal_description block
_exptl_crystal_F_000 656
_exptl_crystal_size_max 0.30
_exptl_crystal_size_mid 0.24
_exptl_crystal_size_min 0.20
_refine_diff_density_max 0.228
_refine_diff_density_min -0.200
_refine_diff_density_rms 0.045
_refine_ls_extinction_method none
_refine_ls_goodness_of_fit_ref 1.027
_refine_ls_hydrogen_treatment mixed
_refine_ls_matrix_type full
_refine_ls_number_parameters 424
_refine_ls_number_reflns 5904
_refine_ls_number_restraints 0
_refine_ls_restrained_S_all 1.027
_refine_ls_R_factor_all 0.0825
_refine_ls_R_factor_gt 0.0503
_refine_ls_shift/su_max 0.000
_refine_ls_shift/su_mean 0.000
_refine_ls_structure_factor_coef Fsqd
_refine_ls_weighting_details 'calc w=1/[\s^2^(Fo^2^)+(0.0652P)^2^+0.2102P] where P=(Fo^2^+2Fc^2^)/3'
_refine_ls_weighting_scheme calc
_refine_ls_wR_factor_gt 0.1197
_refine_ls_wR_factor_ref 0.1350
_reflns_number_gt 4129
_reflns_number_total 5904
_reflns_threshold_expression >2sigma(I)
_cod_data_source_file ja906618g_si_004.cif
_cod_data_source_block Compound1B@50K
_cod_original_cell_volume 1600.22(15)
_cod_database_code 4105364

loop_
_symmetry_equiv_pos_as_xyz
'x, y, z'
'-x, -y, -z'

loop_
_atom_site_label
_atom_site_type_symbol
_atom_site_fract_x
_atom_site_fract_y
_atom_site_fract_z
_atom_site_U_iso_or_equiv
_atom_site_adp_type
_atom_site_occupancy
_atom_site_symmetry_multiplicity
_atom_site_calc_flag
_atom_site_refinement_flags
_atom_site_disorder_assembly
_atom_site_disorder_group
N1 N 0.59540(15) 0.33590(14) 0.17095(11) 0.0174(4) Uani 1 1 d . . .
N2 N 0.62495(14) 0.34491(14) 0.33897(11) 0.0153(4) Uani 1 1 d . . .
N3 N 0.65170(14) 0.51926(14) 0.30768(11) 0.0155(4) Uani 1 1 d . . .
N4 N 0.42642(15) 0.11349(14) 0.10583(11) 0.0180(4) Uani 1 1 d . . .
N5 N 0.44463(14) 0.16083(14) 0.27975(11) 0.0169(4) Uani 1 1 d . . .
N6 N 0.24198(15) 0.02931(14) 0.15962(12) 0.0197(4) Uani 1 1 d . . .
C1 C 0.62381(16) 0.40088(17) 0.27225(13) 0.0150(4) Uani 1 1 d . . .
C2 C 0.63604(18) 0.41235(17) 0.44787(13) 0.0183(4) Uani 1 1 d . . .
H2A H 0.6643 0.3669 0.4900 0.022 Uiso 1 1 calc R . .
H2B H 0.5454 0.4267 0.4567 0.022 Uiso 1 1 calc R . .
C3 C 0.7422(2) 0.52960(17) 0.48366(14) 0.0212(5) Uani 1 1 d . . .
H3A H 0.7497 0.5769 0.5573 0.025 Uiso 1 1 calc R . .
H3B H 0.8336 0.5152 0.4777 0.025 Uiso 1 1 calc R . .
C4 C 0.69891(19) 0.59657(17) 0.41767(13) 0.0195(5) Uani 1 1 d . . .
H4A H 0.6236 0.6316 0.4396 0.023 Uiso 1 1 calc R . .
H4B H 0.7779 0.6623 0.4282 0.023 Uiso 1 1 calc R . .
C5 C 0.63818(19) 0.58451(18) 0.23880(14) 0.0197(4) Uani 1 1 d . . .
H5A H 0.7311 0.6202 0.2354 0.024 Uiso 1 1 calc R . .
H5B H 0.5946 0.6497 0.2677 0.024 Uiso 1 1 calc R . .
C6 C 0.55240(19) 0.50464(18) 0.13079(13) 0.0210(5) Uani 1 1 d . . .
H6A H 0.4538 0.4848 0.1306 0.025 Uiso 1 1 calc R . .
H6B H 0.5618 0.5457 0.0825 0.025 Uiso 1 1 calc R . .
C7 C 0.60159(19) 0.39303(18) 0.09640(14) 0.0214(5) Uani 1 1 d . . .
H7A H 0.5429 0.3379 0.0272 0.026 Uiso 1 1 calc R . .
H7B H 0.6977 0.4125 0.0909 0.026 Uiso 1 1 calc R . .
C8 C 0.59118(17) 0.21548(17) 0.30305(13) 0.0163(4) Uani 1 1 d . A .
H8A H 0.6237 0.1833 0.2399 0.020 Uiso 1 1 calc R . .
H8B H 0.6418 0.1931 0.3570 0.020 Uiso 1 1 calc R . .
C9 C 0.37064(17) 0.09823(17) 0.17735(13) 0.0155(4) Uani 1 1 d . A .
C13 C 0.17830(18) 0.01663(18) 0.24051(14) 0.0212(5) Uani 1 1 d . A .
H13A H 0.1894 -0.0574 0.2497 0.025 Uiso 1 1 calc R . .
H13B H 0.0782 0.0104 0.2192 0.025 Uiso 1 1 calc R . .
C14 C 0.24230(17) 0.12063(18) 0.34187(14) 0.0198(4) Uani 1 1 d . . .
H14A H 0.2083 0.1047 0.3981 0.024 Uiso 1 1 calc R A .
H14B H 0.2170 0.1927 0.3373 0.024 Uiso 1 1 calc R . .
C15 C 0.39701(17) 0.13919(18) 0.36467(13) 0.0180(4) Uani 1 1 d . A .
H15A H 0.4417 0.2079 0.4307 0.022 Uiso 1 1 calc R . .
H15B H 0.4223 0.0680 0.3717 0.022 Uiso 1 1 calc R . .
C16 C -0.11769(16) 0.25326(18) 0.58544(13) 0.0160(4) Uani 1 1 d . . .
C17 C -0.07525(17) 0.31898(18) 0.52851(13) 0.0179(4) Uani 1 1 d . . .
H17 H -0.0560 0.4031 0.5592 0.022 Uiso 1 1 calc R . .
C18 C -0.05999(18) 0.26657(19) 0.42865(13) 0.0231(5) Uani 1 1 d . . .
H18 H -0.0323 0.3149 0.3925 0.028 Uiso 1 1 calc R . .
C19 C -0.08503(18) 0.1446(2) 0.38199(14) 0.0242(5) Uani 1 1 d . . .
H19 H -0.0750 0.1085 0.3139 0.029 Uiso 1 1 calc R . .
C20 C -0.12506(18) 0.07570(19) 0.43609(14) 0.0230(5) Uani 1 1 d . . .
H20 H -0.1405 -0.0081 0.4059 0.028 Uiso 1 1 calc R . .
C21 C -0.14247(18) 0.12990(19) 0.53483(14) 0.0212(5) Uani 1 1 d . . .
H21 H -0.1727 0.0809 0.5697 0.025 Uiso 1 1 calc R . .
C22 C -0.28532(18) 0.24281(17) 0.70968(13) 0.0154(4) Uani 1 1 d . . .
C23 C -0.39803(18) 0.18348(18) 0.62261(14) 0.0191(4) Uani 1 1 d . . .
H23 H -0.3878 0.1847 0.5577 0.023 Uiso 1 1 calc R . .
C24 C -0.52434(19) 0.12286(18) 0.62650(15) 0.0212(5) Uani 1 1 d . . .
H24 H -0.5980 0.0845 0.5654 0.025 Uiso 1 1 calc R . .
C25 C -0.5419(2) 0.11887(18) 0.71983(15) 0.0240(5) Uani 1 1 d . . .
H25 H -0.6264 0.0757 0.7232 0.029 Uiso 1 1 calc R . .
C26 C -0.4343(2) 0.17877(19) 0.80816(15) 0.0243(5) Uani 1 1 d . . .
H26 H -0.4459 0.1781 0.8729 0.029 Uiso 1 1 calc R . .
C27 C -0.30950(19) 0.23988(18) 0.80299(14) 0.0203(5) Uani 1 1 d . . .
H27 H -0.2379 0.2812 0.8650 0.024 Uiso 1 1 calc R . .
C28 C -0.01035(17) 0.30162(17) 0.78758(13) 0.0165(4) Uani 1 1 d . . .
C29 C 0.06228(16) 0.21450(17) 0.76425(13) 0.0152(4) Uani 1 1 d . . .
H29 H 0.0418 0.1598 0.6946 0.018 Uiso 1 1 calc R . .
C30 C 0.16356(17) 0.20402(18) 0.83853(14) 0.0167(4) Uani 1 1 d . . .
H30 H 0.2099 0.1427 0.8190 0.020 Uiso 1 1 calc R . .
C31 C 0.19701(18) 0.28257(19) 0.94064(14) 0.0210(5) Uani 1 1 d . . .
H31 H 0.2659 0.2756 0.9916 0.025 Uiso 1 1 calc R . .
C32 C 0.1289(2) 0.3710(2) 0.96734(15) 0.0287(5) Uani 1 1 d . . .
H32 H 0.1509 0.4260 1.0371 0.034 Uiso 1 1 calc R . .
C33 C 0.0282(2) 0.3795(2) 0.89225(14) 0.0253(5) Uani 1 1 d . . .
H33 H -0.0173 0.4413 0.9125 0.030 Uiso 1 1 calc R . .
C34 C -0.13127(17) 0.45380(17) 0.73359(13) 0.0160(4) Uani 1 1 d . . .
C35 C -0.24648(18) 0.50124(17) 0.73819(13) 0.0170(4) Uani 1 1 d . . .
H35 H -0.3351 0.4484 0.7186 0.020 Uiso 1 1 calc R . .
C36 C -0.23691(18) 0.62216(18) 0.77004(13) 0.0187(4) Uani 1 1 d . . .
H36 H -0.3179 0.6504 0.7723 0.022 Uiso 1 1 calc R . .
C37 C -0.10854(19) 0.70202(18) 0.79871(14) 0.0201(5) Uani 1 1 d . . .
H37 H -0.1008 0.7850 0.8221 0.024 Uiso 1 1 calc R . .
C38 C 0.00724(19) 0.65871(18) 0.79267(14) 0.0216(5) Uani 1 1 d . . .
H38 H 0.0953 0.7120 0.8108 0.026 Uiso 1 1 calc R . .
C39 C -0.00447(18) 0.53832(18) 0.76039(13) 0.0198(4) Uani 1 1 d . . .
H39 H 0.0767 0.5109 0.7559 0.024 Uiso 1 1 calc R . .
B B -0.1362(2) 0.3129(2) 0.70334(15) 0.0171(5) Uani 1 1 d . . .
C10 C 0.34764(19) 0.04914(19) -0.00209(14) 0.0230(5) Uani 0.527(4) 1 d P A 1
H10C H 0.2860 0.0960 -0.0218 0.028 Uiso 0.527(4) 1 calc PR A 1
H10D H 0.4121 0.0398 -0.0472 0.028 Uiso 0.527(4) 1 calc PR A 1
C11 C 0.2662(3) -0.0661(3) -0.0190(3) 0.0192(10) Uani 0.527(4) 1 d P A 1
H11C H 0.3276 -0.1160 -0.0053 0.023 Uiso 0.527(4) 1 calc PR A 1
H11D H 0.2112 -0.1056 -0.0921 0.023 Uiso 0.527(4) 1 calc PR A 1
C12 C 0.16793(19) -0.05282(18) 0.05441(15) 0.0245(6) Uani 0.527(4) 1 d P A 1
H12C H 0.0906 -0.0231 0.0281 0.029 Uiso 0.527(4) 1 calc PR A 1
H12D H 0.1288 -0.1314 0.0551 0.029 Uiso 0.527(4) 1 calc PR A 1
C10A C 0.34764(19) 0.04914(19) -0.00209(14) 0.0230(5) Uani 0.47 1 d P A 2
H10A H 0.3844 -0.0203 -0.0324 0.028 Uiso 0.473(4) 1 calc PR A 2
H10B H 0.3639 0.1015 -0.0404 0.028 Uiso 0.473(4) 1 calc PR A 2
C11A C 0.1895(4) 0.0047(4) -0.0203(3) 0.0218(10) Uiso 0.473(4) 1 d P A 2
H11A H 0.1460 0.0722 -0.0085 0.026 Uiso 0.473(4) 1 calc PR A 2
H11B H 0.1479 -0.0530 -0.0924 0.026 Uiso 0.473(4) 1 calc PR A 2
C12A C 0.16793(19) -0.05282(18) 0.05441(15) 0.0245(6) Uani 0.47 1 d P A 2
H12A H 0.0681 -0.0756 0.0498 0.029 Uiso 0.473(4) 1 calc PR A 2
H12B H 0.2019 -0.1257 0.0368 0.029 Uiso 0.473(4) 1 calc PR A 2
H1N H 0.534(2) 0.2501(18) 0.1445(15) 0.044(7) Uiso 1 1 d . . .

loop_
_atom_site_aniso_label
_atom_site_aniso_U_11
_atom_site_aniso_U_22
_atom_site_aniso_U_33
_atom_site_aniso_U_23
_atom_site_aniso_U_13
_atom_site_aniso_U_12
N1 0.0207(7) 0.0149(9) 0.0167(7) 0.0064(7) 0.0064(6) 0.0025(6)
N2 0.0180(7) 0.0121(9) 0.0153(7) 0.0051(6) 0.0049(5) 0.0022(6)
N3 0.0182(7) 0.0124(9) 0.0165(7) 0.0073(6) 0.0034(5) 0.0025(6)
N4 0.0216(7) 0.0158(9) 0.0151(7) 0.0048(7) 0.0036(6) 0.0042(7)
N5 0.0162(7) 0.0156(9) 0.0168(7) 0.0064(6) 0.0035(5) -0.0011(6)
N6 0.0196(7) 0.0151(9) 0.0208(7) 0.0069(7) 0.0018(6) -0.0011(6)
C1 0.0111(7) 0.0173(11) 0.0168(8) 0.0070(7) 0.0044(6) 0.0022(7)
C2 0.0216(8) 0.0166(11) 0.0157(8) 0.0061(8) 0.0053(7) 0.0020(8)
C3 0.0268(9) 0.0169(11) 0.0168(8) 0.0059(8) 0.0031(7) 0.0013(8)
C4 0.0233(8) 0.0162(11) 0.0159(8) 0.0049(8) 0.0037(7) 0.0008(8)
C5 0.0230(8) 0.0170(11) 0.0201(8) 0.0104(8) 0.0042(7) 0.0019(8)
C6 0.0262(9) 0.0199(12) 0.0174(8) 0.0106(8) 0.0033(7) 0.0027(8)
C7 0.0240(9) 0.0234(12) 0.0177(8) 0.0102(8) 0.0066(7) 0.0018(8)
C8 0.0169(8) 0.0136(10) 0.0187(8) 0.0067(8) 0.0050(6) 0.0032(7)
C9 0.0174(8) 0.0096(10) 0.0201(8) 0.0062(7) 0.0039(7) 0.0043(7)
C13 0.0175(8) 0.0181(11) 0.0308(10) 0.0121(9) 0.0075(7) 0.0042(8)
C14 0.0185(8) 0.0198(11) 0.0246(9) 0.0119(8) 0.0075(7) 0.0043(8)
C15 0.0189(8) 0.0184(11) 0.0191(8) 0.0102(8) 0.0064(7) 0.0031(8)
C16 0.0139(7) 0.0203(11) 0.0152(8) 0.0074(8) 0.0029(6) 0.0078(7)
C17 0.0163(8) 0.0202(11) 0.0166(8) 0.0064(8) 0.0034(6) 0.0050(7)
C18 0.0164(8) 0.0359(14) 0.0158(8) 0.0098(9) 0.0049(6) 0.0029(8)
C19 0.0173(8) 0.0352(14) 0.0157(8) 0.0035(9) 0.0052(7) 0.0076(8)
C20 0.0216(9) 0.0243(13) 0.0201(9) 0.0029(8) 0.0047(7) 0.0108(8)
C21 0.0220(9) 0.0236(12) 0.0185(8) 0.0076(8) 0.0054(7) 0.0078(8)
C22 0.0201(8) 0.0119(10) 0.0187(8) 0.0071(8) 0.0077(7) 0.0099(7)
C23 0.0208(8) 0.0200(11) 0.0197(8) 0.0097(8) 0.0080(7) 0.0059(8)
C24 0.0207(8) 0.0168(11) 0.0261(9) 0.0070(8) 0.0081(7) 0.0054(8)
C25 0.0286(9) 0.0160(11) 0.0324(10) 0.0092(9) 0.0193(8) 0.0066(8)
C26 0.0348(10) 0.0227(12) 0.0233(9) 0.0108(9) 0.0186(8) 0.0116(9)
C27 0.0277(9) 0.0185(12) 0.0178(8) 0.0064(8) 0.0096(7) 0.0110(8)
C28 0.0188(8) 0.0167(11) 0.0171(8) 0.0085(8) 0.0063(6) 0.0067(7)
C29 0.0152(7) 0.0156(11) 0.0170(8) 0.0081(7) 0.0055(6) 0.0043(7)
C30 0.0168(8) 0.0147(11) 0.0239(9) 0.0113(8) 0.0074(7) 0.0070(7)
C31 0.0186(8) 0.0256(12) 0.0210(9) 0.0122(9) 0.0020(7) 0.0075(8)
C32 0.0353(11) 0.0325(14) 0.0175(9) 0.0063(9) 0.0006(8) 0.0203(10)
C33 0.0322(10) 0.0292(14) 0.0167(8) 0.0061(9) 0.0040(7) 0.0214(9)
C34 0.0185(8) 0.0196(11) 0.0118(7) 0.0074(7) 0.0043(6) 0.0063(7)
C35 0.0182(8) 0.0177(11) 0.0158(8) 0.0076(8) 0.0039(6) 0.0043(7)
C36 0.0210(8) 0.0211(12) 0.0185(8) 0.0112(8) 0.0049(7) 0.0096(8)
C37 0.0293(9) 0.0140(11) 0.0189(8) 0.0092(8) 0.0050(7) 0.0056(8)
C38 0.0206(8) 0.0231(13) 0.0192(8) 0.0100(8) 0.0022(7) -0.0005(8)
C39 0.0163(8) 0.0258(12) 0.0188(8) 0.0092(8) 0.0054(7) 0.0065(8)
B 0.0180(9) 0.0193(13) 0.0143(9) 0.0062(9) 0.0051(7) 0.0051(8)
C10 0.0224(9) 0.0260(13) 0.0178(9) 0.0065(9) 0.0017(7) 0.0069(8)
C11 0.0199(16) 0.014(2) 0.0182(16) 0.0039(15) -0.0019(12) 0.0036(14)
C12 0.0225(9) 0.0180(12) 0.0256(10) 0.0065(9) -0.0018(7) -0.0016(8)
C10A 0.0224(9) 0.0260(13) 0.0178(9) 0.0065(9) 0.0017(7) 0.0069(8)
C12A 0.0225(9) 0.0180(12) 0.0256(10) 0.0065(9) -0.0018(7) -0.0016(8)

loop_
_atom_type_symbol
_atom_type_description
_atom_type_scat_dispersion_real
_atom_type_scat_dispersion_imag
_atom_type_scat_source
C C 0.0033 0.0016 'International Tables Vol C Tables 4.2.6.8 and 6.1.1.4'
H H 0.0000 0.0000 'International Tables Vol C Tables 4.2.6.8 and 6.1.1.4'
B B 0.0013 0.0007 'International Tables Vol C Tables 4.2.6.8 and 6.1.1.4'
N N 0.0061 0.0033 'International Tables Vol C Tables 4.2.6.8 and 6.1.1.4'

loop_
_geom_angle_atom_site_label_1
_geom_angle_atom_site_label_2
_geom_angle_atom_site_label_3
_geom_angle
C1 N1 C7 120.66(16)
C1 N1 H1N 117.2(11)
C7 N1 H1N 118.1(12)
C1 N2 C2 119.58(16)
C1 N2 C8 121.84(14)
C2 N2 C8 117.70(14)
C1 N3 C4 123.94(15)
C1 N3 C5 122.71(15)
C4 N3 C5 113.36(15)
C9 N4 C10 117.85(14)
C9 N5 C8 119.27(13)
C9 N5 C15 121.39(13)
C8 N5 C15 115.67(14)
C9 N6 C13 124.53(15)
C9 N6 C12 119.66(14)
C13 N6 C12 115.10(14)
N1 C1 N3 120.97(17)
N1 C1 N2 118.80(17)
N3 C1 N2 120.22(15)
N2 C2 C3 108.96(13)
N2 C2 H2A 109.9
C3 C2 H2A 109.9
N2 C2 H2B 109.9
C3 C2 H2B 109.9
H2A C2 H2B 108.3
C4 C3 C2 109.22(15)
C4 C3 H3A 109.8
C2 C3 H3A 109.8
C4 C3 H3B 109.8
C2 C3 H3B 109.8
H3A C3 H3B 108.3
N3 C4 C3 111.52(16)
N3 C4 H4A 109.3
C3 C4 H4A 109.3
N3 C4 H4B 109.3
C3 C4 H4B 109.3
H4A C4 H4B 108.0
N3 C5 C6 111.68(15)
N3 C5 H5A 109.3
C6 C5 H5A 109.3
N3 C5 H5B 109.3
C6 C5 H5B 109.3
H5A C5 H5B 107.9
C7 C6 C5 108.81(17)
C7 C6 H6A 109.9
C5 C6 H6A 109.9
C7 C6 H6B 109.9
C5 C6 H6B 109.9
H6A C6 H6B 108.3
N1 C7 C6 110.01(14)
N1 C7 H7A 109.7
C6 C7 H7A 109.7
N1 C7 H7B 109.7
C6 C7 H7B 109.7
H7A C7 H7B 108.2
N5 C8 N2 113.88(16)
N5 C8 H8A 108.8
N2 C8 H8A 108.8
N5 C8 H8B 108.8
N2 C8 H8B 108.8
H8A C8 H8B 107.7
N4 C9 N6 124.97(16)
N4 C9 N5 117.75(14)
N6 C9 N5 117.21(14)
N6 C13 C14 111.30(14)
N6 C13 H13A 109.4
C14 C13 H13A 109.4
N6 C13 H13B 109.4
C14 C13 H13B 109.4
H13A C13 H13B 108.0
C13 C14 C15 108.30(16)
C13 C14 H14A 110.0
C15 C14 H14A 110.0
C13 C14 H14B 110.0
C15 C14 H14B 110.0
H14A C14 H14B 108.4
N5 C15 C14 109.05(15)
N5 C15 H15A 109.9
C14 C15 H15A 109.9
N5 C15 H15B 109.9
C14 C15 H15B 109.9
H15A C15 H15B 108.3
C17 C16 C21 114.84(16)
C17 C16 B 123.84(17)
C21 C16 B 121.31(16)
C18 C17 C16 122.89(19)
C18 C17 H17 118.6
C16 C17 H17 118.6
C19 C18 C17 120.24(19)
C19 C18 H18 119.9
C17 C18 H18 119.9
C18 C19 C20 118.99(17)
C18 C19 H19 120.5
C20 C19 H19 120.5
C19 C20 C21 119.7(2)
C19 C20 H20 120.1
C21 C20 H20 120.1
C20 C21 C16 123.29(19)
C20 C21 H21 118.4
C16 C21 H21 118.4
C27 C22 C23 115.05(15)
C27 C22 B 122.38(15)
C23 C22 B 122.56(15)
C24 C23 C22 123.26(16)
C24 C23 H23 118.4
C22 C23 H23 118.4
C25 C24 C23 119.63(17)
C25 C24 H24 120.2
C23 C24 H24 120.2
C26 C25 C24 118.94(16)
C26 C25 H25 120.5
C24 C25 H25 120.5
C25 C26 C27 120.59(16)
C25 C26 H26 119.7
C27 C26 H26 119.7
C26 C27 C22 122.46(17)
C26 C27 H27 118.8
C22 C27 H27 118.8
C29 C28 C33 114.53(18)
C29 C28 B 124.41(16)
C33 C28 B 121.01(18)
C28 C29 C30 122.89(17)
C28 C29 H29 118.6
C30 C29 H29 118.6
C31 C30 C29 120.26(19)
C31 C30 H30 119.9
C29 C30 H30 119.9
C32 C31 C30 118.99(19)
C32 C31 H31 120.5
C30 C31 H31 120.5
C31 C32 C33 119.77(19)
C31 C32 H32 120.1
C33 C32 H32 120.1
C32 C33 C28 123.5(2)
C32 C33 H33 118.2
C28 C33 H33 118.2
C35 C34 C39 114.72(18)
C35 C34 B 124.65(15)
C39 C34 B 120.60(17)
C36 C35 C34 122.89(16)
C36 C35 H35 118.6
C34 C35 H35 118.6
C35 C36 C37 119.98(19)
C35 C36 H36 120.0
C37 C36 H36 120.0
C38 C37 C36 118.97(19)
C38 C37 H37 120.5
C36 C37 H37 120.5
C39 C38 C37 120.18(17)
C39 C38 H38 119.9
C37 C38 H38 119.9
C38 C39 C34 123.20(18)
C38 C39 H39 118.4
C34 C39 H39 118.4
C34 B C16 110.56(15)
C34 B C22 109.51(15)
C16 B C22 109.24(13)
C34 B C28 108.28(14)
C16 B C28 109.93(15)
C22 B C28 109.29(14)
C11 C10 N4 112.0(2)
C11 C10 H10C 109.2
N4 C10 H10C 109.2
C11 C10 H10D 109.2
N4 C10 H10D 109.2
H10C C10 H10D 107.9
C10 C11 C12 109.6(3)
C10 C11 H11C 109.7
C12 C11 H11C 109.7
C10 C11 H11D 109.7
C12 C11 H11D 109.7
H11C C11 H11D 108.2
N6 C12 C11 110.80(17)
N6 C12 H12C 109.5
C11 C12 H12C 109.5
N6 C12 H12D 109.5
C11 C12 H12D 109.5
H12C C12 H12D 108.1
H11A C11A H11B 108.5

loop_
_geom_bond_atom_site_label_1
_geom_bond_atom_site_label_2
_geom_bond_distance
N1 C1 1.335(2)
N1 C7 1.463(2)
N1 H1N 1.04(2)
N2 C1 1.350(2)
N2 C2 1.458(2)
N2 C8 1.462(2)
N3 C1 1.336(2)
N3 C4 1.463(2)
N3 C5 1.468(2)
N4 C9 1.300(2)
N4 C10 1.460(2)
N5 C9 1.385(2)
N5 C8 1.454(2)
N5 C15 1.465(2)
N6 C9 1.363(2)
N6 C13 1.456(2)
N6 C12 1.460(2)
C2 C3 1.515(2)
C2 H2A 0.9900
C2 H2B 0.9900
C3 C4 1.504(3)
C3 H3A 0.9900
C3 H3B 0.9900
C4 H4A 0.9900
C4 H4B 0.9900
C5 C6 1.510(2)
C5 H5A 0.9900
C5 H5B 0.9900
C6 C7 1.504(3)
C6 H6A 0.9900
C6 H6B 0.9900
C7 H7A 0.9900
C7 H7B 0.9900
C8 H8A 0.9900
C8 H8B 0.9900
C13 C14 1.505(3)
C13 H13A 0.9900
C13 H13B 0.9900
C14 C15 1.509(2)
C14 H14A 0.9900
C14 H14B 0.9900
C15 H15A 0.9900
C15 H15B 0.9900
C16 C17 1.398(2)
C16 C21 1.403(3)
C16 B 1.644(2)
C17 C18 1.394(2)
C17 H17 0.9500
C18 C19 1.382(3)
C18 H18 0.9500
C19 C20 1.386(3)
C19 H19 0.9500
C20 C21 1.392(2)
C20 H20 0.9500
C21 H21 0.9500
C22 C27 1.401(2)
C22 C23 1.402(2)
C22 B 1.647(2)
C23 C24 1.393(2)
C23 H23 0.9500
C24 C25 1.384(3)
C24 H24 0.9500
C25 C26 1.384(3)
C25 H25 0.9500
C26 C27 1.390(2)
C26 H26 0.9500
C27 H27 0.9500
C28 C29 1.392(3)
C28 C33 1.406(2)
C28 B 1.647(3)
C29 C30 1.392(3)
C29 H29 0.9500
C30 C31 1.383(3)
C30 H30 0.9500
C31 C32 1.376(3)
C31 H31 0.9500
C32 C33 1.385(3)
C32 H32 0.9500
C33 H33 0.9500
C34 C35 1.400(3)
C34 C39 1.412(2)
C34 B 1.637(3)
C35 C36 1.388(3)
C35 H35 0.9500
C36 C37 1.393(2)
C36 H36 0.9500
C37 C38 1.380(3)
C37 H37 0.9500
C38 C39 1.378(3)
C38 H38 0.9500
C39 H39 0.9500
C10 C11 1.439(4)
C10 H10C 0.9900
C10 H10D 0.9900
C11 C12 1.558(4)
C11 H11C 0.9900
C11 H11D 0.9900
C12 H12C 0.9900
C12 H12D 0.9900
C11A H11A 0.9900
C11A H11B 0.9900
